data_1512963
loop_
_publ_author_name
'Wenjun Zheng'
'Dongming Yang'

_publ_section_title
;
 1,2,4-Triazolato barium complex: The layered polymeric planar structure
 with an nu2-nu2,nu1 bridging coordination
;
_journal_name_full
;
Inorganica Chimica Acta
;
_journal_page_first 21
_journal_page_last 24
_journal_paper_doi 10.1016/j.ica.2012.12.027
_journal_volume 396
_journal_year 2013
_chemical_formula_sum 'C8 H16 Ba N6 O2 S2'
_chemical_formula_weight 429.73
_space_group_IT_number 61
_symmetry_cell_setting orthorhombic
_symmetry_space_group_name_Hall '-P 2ac 2ab'
_symmetry_space_group_name_H-M 'P b c a'
_atom_sites_solution_hydrogens geom
_atom_sites_solution_primary direct
_atom_sites_solution_secondary difmap
_cell_angle_alpha 90.00
_cell_angle_beta 90.00
_cell_angle_gamma 90.00
_cell_formula_units_Z 4
_cell_length_a 10.9446(18)
_cell_length_b 13.110(2)
_cell_length_c 10.945
_cell_measurement_reflns_used 2994
_cell_measurement_temperature 296(2)
_cell_measurement_theta_max 27.84
_cell_measurement_theta_min 3.06
_cell_volume 1570.4(4)
_computing_cell_refinement 'Bruker SMART'
_computing_data_collection 'Bruker SMART'
_computing_data_reduction 'Bruker SAINT'
_computing_molecular_graphics 'Bruker SHELXTL'
_computing_publication_material 'Bruker SHELXTL'
_computing_structure_refinement 'SHELXL-97 (Sheldrick, 1997)'
_computing_structure_solution 'SHELXS-97 (Sheldrick, 1990)'
_diffrn_ambient_temperature 296(2)
_diffrn_measured_fraction_theta_full 0.965
_diffrn_measured_fraction_theta_max 0.965
_diffrn_measurement_device_type 'CCD area detector'
_diffrn_measurement_method 'phi and omega scans'
_diffrn_radiation_monochromator graphite
_diffrn_radiation_source 'fine-focus sealed tube'
_diffrn_radiation_type MoK\a
_diffrn_radiation_wavelength 0.71073
_diffrn_reflns_av_R_equivalents 0.0240
_diffrn_reflns_av_sigmaI/netI 0.0556
_diffrn_reflns_limit_h_max 13
_diffrn_reflns_limit_h_min -13
_diffrn_reflns_limit_k_max 11
_diffrn_reflns_limit_k_min -15
_diffrn_reflns_limit_l_max 13
_diffrn_reflns_limit_l_min -12
_diffrn_reflns_number 7827
_diffrn_reflns_theta_full 25.50
_diffrn_reflns_theta_max 25.50
_diffrn_reflns_theta_min 1.55
_exptl_absorpt_coefficient_mu 2.802
_exptl_absorpt_correction_T_max 0.6627
_exptl_absorpt_correction_T_min 0.4771
_exptl_absorpt_correction_type multi-scan
_exptl_absorpt_process_details sadabs
_exptl_crystal_colour colourless
_exptl_crystal_density_diffrn 1.818
_exptl_crystal_density_method 'not measured'
_exptl_crystal_description block
_exptl_crystal_F_000 840
_exptl_crystal_size_max 0.31
_exptl_crystal_size_mid 0.26
_exptl_crystal_size_min 0.16
_refine_diff_density_max 0.370
_refine_diff_density_min -0.359
_refine_diff_density_rms 0.062
_refine_ls_extinction_method none
_refine_ls_goodness_of_fit_ref 0.810
_refine_ls_hydrogen_treatment constr
_refine_ls_matrix_type full
_refine_ls_number_parameters 91
_refine_ls_number_reflns 1514
_refine_ls_number_restraints 0
_refine_ls_restrained_S_all 0.810
_refine_ls_R_factor_all 0.0216
_refine_ls_R_factor_gt 0.0169
_refine_ls_shift/su_max 0.000
_refine_ls_shift/su_mean 0.000
_refine_ls_structure_factor_coef Fsqd
_refine_ls_weighting_details 'calc w=1/[\s^2^(Fo^2^)+(0.0000P)^2^+0.0000P] where P=(Fo^2^+2Fc^2^)/3'
_refine_ls_weighting_scheme calc
_refine_ls_wR_factor_gt 0.0486
_refine_ls_wR_factor_ref 0.0528
_reflns_number_gt 1340
_reflns_number_total 1514
_reflns_threshold_expression >2sigma(I)
_cod_data_source_file ICA-2013-396-21-24.cif
_cod_data_source_block 100422yangdm_0m
_cod_depositor_comments
;
The following automatic conversions were performed:

'_symmetry_cell_setting' value 'Orthorhombic' changed to
'orthorhombic' according to the built-in table from CIF Core
dictionary named 'cif_core.dic' version 2.4.1 from 2010-06-29.

Automatic conversion script
Id: cif_fix_values 1891 2012-01-12 08:04:46Z andrius 
;
_cod_original_sg_symbol_H-M Pbca
_cod_database_code 1512963

loop_
_symmetry_equiv_pos_as_xyz
'x, y, z'
'-x+1/2, -y, z+1/2'
'x+1/2, -y+1/2, -z'
'-x, y+1/2, -z+1/2'
'-x, -y, -z'
'x-1/2, y, -z-1/2'
'-x-1/2, y-1/2, z'
'x, -y-1/2, z-1/2'

loop_
_atom_site_label
_atom_site_type_symbol
_atom_site_fract_x
_atom_site_fract_y
_atom_site_fract_z
_atom_site_U_iso_or_equiv
_atom_site_adp_type
_atom_site_occupancy
_atom_site_symmetry_multiplicity
_atom_site_calc_flag
_atom_site_refinement_flags
Ba1 Ba 0.0000 0.0000 0.0000 0.01015(10) Uani 1 2 d S
C1 C 0.1768(2) -0.04267(19) 0.3013(2) 0.0141(5) Uani 1 1 d .
H1 H 0.1046 -0.0663 0.3360 0.017 Uiso 1 1 calc R
C2 C 0.3044(3) 0.01254(19) 0.1762(3) 0.0156(6) Uani 1 1 d .
H2 H 0.3401 0.0359 0.1043 0.019 Uiso 1 1 calc R
C3 C 0.2142(3) 0.2875(2) -0.0273(3) 0.0259(7) Uani 1 1 d .
H3A H 0.2333 0.3003 0.0569 0.039 Uiso 1 1 calc R
H3B H 0.2554 0.3366 -0.0777 0.039 Uiso 1 1 calc R
H3C H 0.2406 0.2201 -0.0491 0.039 Uiso 1 1 calc R
C4 C 0.0495(3) 0.2746(2) -0.2097(2) 0.0312(7) Uani 1 1 d .
H4A H 0.0887 0.2107 -0.2269 0.047 Uiso 1 1 calc R
H4B H 0.0918 0.3284 -0.2516 0.047 Uiso 1 1 calc R
H4C H -0.0338 0.2721 -0.2370 0.047 Uiso 1 1 calc R
N1 N 0.1856(3) -0.01558(17) 0.1832(3) 0.0177(5) Uani 1 1 d .
N2 N 0.3655(3) 0.00391(14) 0.2804(3) 0.0154(6) Uani 1 1 d .
N3 N 0.2794(2) -0.03291(18) 0.36395(19) 0.0145(5) Uani 1 1 d .
O1 O -0.00211(14) 0.2042(2) 0.00836(17) 0.0196(6) Uani 1 1 d .
S1 S 0.05303(6) 0.29793(4) -0.04973(6) 0.01594(14) Uani 1 1 d .

loop_
_atom_site_aniso_label
_atom_site_aniso_U_11
_atom_site_aniso_U_22
_atom_site_aniso_U_33
_atom_site_aniso_U_23
_atom_site_aniso_U_13
_atom_site_aniso_U_12
Ba1 0.0088(6) 0.01455(16) 0.0071(6) 0.00055(7) 0.00007(7) -0.00085(7)
C1 0.0158(13) 0.0147(14) 0.0120(14) 0.0018(11) -0.0028(10) 0.0013(10)
C2 0.0168(17) 0.0200(15) 0.0099(15) 0.0011(10) -0.0042(13) 0.0000(10)
C3 0.0149(16) 0.0227(16) 0.0401(17) -0.0025(14) -0.0029(12) -0.0031(12)
C4 0.0504(19) 0.0237(18) 0.0195(16) 0.0057(12) 0.0027(17) 0.0066(15)
N1 0.0138(16) 0.0241(13) 0.0153(16) 0.0021(11) 0.0004(10) -0.0030(11)
N2 0.0144(14) 0.0176(14) 0.0140(14) -0.0011(8) -0.0003(11) -0.0014(8)
N3 0.0145(12) 0.0141(12) 0.0148(12) 0.0018(10) 0.0011(9) -0.0002(10)
O1 0.019(3) 0.0184(13) 0.021(3) 0.0019(8) 0.0009(6) -0.0028(6)
S1 0.0180(3) 0.0132(3) 0.0166(3) -0.0003(3) -0.0006(3) 0.0011(3)

loop_
_atom_type_symbol
_atom_type_description
_atom_type_scat_dispersion_real
_atom_type_scat_dispersion_imag
_atom_type_scat_source
Ba Ba -0.3244 2.2819 'International Tables Vol C Tables 4.2.6.8 and 6.1.1.4'
C C 0.0033 0.0016 'International Tables Vol C Tables 4.2.6.8 and 6.1.1.4'
H H 0.0000 0.0000 'International Tables Vol C Tables 4.2.6.8 and 6.1.1.4'
N N 0.0061 0.0033 'International Tables Vol C Tables 4.2.6.8 and 6.1.1.4'
O O 0.0106 0.0060 'International Tables Vol C Tables 4.2.6.8 and 6.1.1.4'
S S 0.1246 0.1234 'International Tables Vol C Tables 4.2.6.8 and 6.1.1.4'

loop_
_geom_angle_atom_site_label_1
_geom_angle_atom_site_label_2
_geom_angle_atom_site_label_3
_geom_angle
_geom_angle_site_symmetry_1
_geom_angle_site_symmetry_3
O1 Ba1 O1 180.00(6) . 5
O1 Ba1 N2 92.97(5) . 2_554
O1 Ba1 N2 87.03(5) 5 2_554
O1 Ba1 N2 87.03(5) . 6_556
O1 Ba1 N2 92.97(5) 5 6_556
N2 Ba1 N2 180.0 2_554 6_556
O1 Ba1 N1 93.07(6) . .
O1 Ba1 N1 86.93(6) 5 .
N2 Ba1 N1 103.03(6) 2_554 .
N2 Ba1 N1 76.97(6) 6_556 .
O1 Ba1 N1 86.93(6) . 5
O1 Ba1 N1 93.07(6) 5 5
N2 Ba1 N1 76.97(6) 2_554 5
N2 Ba1 N1 103.03(6) 6_556 5
N1 Ba1 N1 180.00(13) . 5
O1 Ba1 N3 82.80(6) . 2_554
O1 Ba1 N3 97.20(6) 5 2_554
N2 Ba1 N3 28.47(6) 2_554 2_554
N2 Ba1 N3 151.53(6) 6_556 2_554
N1 Ba1 N3 77.11(7) . 2_554
N1 Ba1 N3 102.89(7) 5 2_554
O1 Ba1 N3 97.20(6) . 6_556
O1 Ba1 N3 82.80(6) 5 6_556
N2 Ba1 N3 151.53(6) 2_554 6_556
N2 Ba1 N3 28.47(6) 6_556 6_556
N1 Ba1 N3 102.89(7) . 6_556
N1 Ba1 N3 77.11(7) 5 6_556
N3 Ba1 N3 180.00(9) 2_554 6_556
N3 C1 N1 114.4(2) . .
N3 C1 H1 122.8 . .
N1 C1 H1 122.8 . .
N2 C2 N1 114.3(3) . .
N2 C2 H2 122.8 . .
N1 C2 H2 122.8 . .
S1 C3 H3A 109.5 . .
S1 C3 H3B 109.5 . .
H3A C3 H3B 109.5 . .
S1 C3 H3C 109.5 . .
H3A C3 H3C 109.5 . .
H3B C3 H3C 109.5 . .
S1 C4 H4A 109.5 . .
S1 C4 H4B 109.5 . .
H4A C4 H4B 109.5 . .
S1 C4 H4C 109.5 . .
H4A C4 H4C 109.5 . .
H4B C4 H4C 109.5 . .
C1 N1 C2 101.3(2) . .
C1 N1 Ba1 129.9(2) . .
C2 N1 Ba1 128.5(2) . .
C2 N2 N3 104.6(2) . .
C2 N2 Ba1 176.01(17) . 2
N3 N2 Ba1 77.78(16) . 2
C1 N3 N2 105.5(2) . .
C1 N3 Ba1 176.90(18) . 2
N2 N3 Ba1 73.75(16) . 2
S1 O1 Ba1 142.73(11) . .
O1 S1 C4 105.44(13) . .
O1 S1 C3 105.95(12) . .
C4 S1 C3 98.24(16) . .

loop_
_geom_bond_atom_site_label_1
_geom_bond_atom_site_label_2
_geom_bond_distance
_geom_bond_site_symmetry_2
Ba1 O1 2.678(3) .
Ba1 O1 2.678(3) 5
Ba1 N2 2.819(3) 2_554
Ba1 N2 2.819(3) 6_556
Ba1 N1 2.862(2) .
Ba1 N1 2.862(2) 5
Ba1 N3 2.870(2) 2_554
Ba1 N3 2.870(2) 6_556
C1 N3 1.322(3) .
C1 N1 1.343(4) .
C1 H1 0.9300 .
C2 N2 1.327(4) .
C2 N1 1.353(4) .
C2 H2 0.9300 .
C3 S1 1.787(3) .
C3 H3A 0.9600 .
C3 H3B 0.9600 .
C3 H3C 0.9600 .
C4 S1 1.778(3) .
C4 H4A 0.9600 .
C4 H4B 0.9600 .
C4 H4C 0.9600 .
N2 N3 1.400(3) .
N2 Ba1 2.819(3) 2
N3 Ba1 2.870(2) 2
O1 S1 1.510(3) .

loop_
_geom_torsion_atom_site_label_1
_geom_torsion_atom_site_label_2
_geom_torsion_atom_site_label_3
_geom_torsion_atom_site_label_4
_geom_torsion
_geom_torsion_site_symmetry_1
_geom_torsion_site_symmetry_4
N3 C1 N1 C2 0.1(3) . .
N3 C1 N1 Ba1 -174.08(16) . .
N2 C2 N1 C1 0.1(3) . .
N2 C2 N1 Ba1 174.35(16) . .
O1 Ba1 N1 C1 104.9(2) . .
O1 Ba1 N1 C1 -75.1(2) 5 .
N2 Ba1 N1 C1 -161.4(2) 2_554 .
N2 Ba1 N1 C1 18.6(2) 6_556 .
N1 Ba1 N1 C1 -74.3(14) 5 .
N3 Ba1 N1 C1 -173.2(2) 2_554 .
N3 Ba1 N1 C1 6.8(2) 6_556 .
O1 Ba1 N1 C2 -67.8(2) . .
O1 Ba1 N1 C2 112.2(2) 5 .
N2 Ba1 N1 C2 26.0(2) 2_554 .
N2 Ba1 N1 C2 -154.0(2) 6_556 .
N1 Ba1 N1 C2 113.1(13) 5 .
N3 Ba1 N1 C2 14.1(2) 2_554 .
N3 Ba1 N1 C2 -165.9(2) 6_556 .
N1 C2 N2 N3 -0.2(3) . .
N1 C2 N2 Ba1 -126(3) . 2
N1 C1 N3 N2 -0.2(3) . .
N1 C1 N3 Ba1 75(3) . 2
C2 N2 N3 C1 0.2(3) . .
Ba1 N2 N3 C1 176.89(18) 2 .
C2 N2 N3 Ba1 -176.67(18) . 2
O1 Ba1 O1 S1 -100(16) 5 .
N2 Ba1 O1 S1 -10.69(17) 2_554 .
N2 Ba1 O1 S1 169.31(17) 6_556 .
N1 Ba1 O1 S1 92.54(17) . .
N1 Ba1 O1 S1 -87.46(17) 5 .
N3 Ba1 O1 S1 15.95(16) 2_554 .
N3 Ba1 O1 S1 -164.05(16) 6_556 .
Ba1 O1 S1 C4 44.39(19) . .
Ba1 O1 S1 C3 -59.12(19) . .
